data_7062062
loop_
_publ_author_name
'Popa, Roxana A.'
'David, Maria'
'Licarete, Emilia'
'Banciu, Manuela'
'Silvestru, Anca'

_publ_section_title
;
 On the coordination behaviour of diorganoselenium ligands based on amino
 and azole functionalities: silver(i) complexes with relevance for
 biological applications
;
_journal_issue 48
_journal_name_full 'New Journal of Chemistry'
_journal_page_first 23019
_journal_page_last 23029
_journal_paper_doi 10.1039/D2NJ04812D
_journal_volume 46
_journal_year 2022
_chemical_formula_moiety 'C22 H22 Ag F3 N2 O4 S2 Se'
_chemical_formula_sum 'C22 H22 Ag F3 N2 O4 S2 Se'
_chemical_formula_weight 686.36
_space_group_crystal_system monoclinic
_space_group_IT_number 14
_space_group_name_Hall '-P 2ybc'
_space_group_name_H-M_alt 'P 1 21/c 1'
_atom_sites_solution_hydrogens geom
_audit_update_record
;
2022-09-23 deposited with the CCDC.	2022-11-07 downloaded from the CCDC.
;
_cell_angle_alpha 90
_cell_angle_beta 101.678(2)
_cell_angle_gamma 90
_cell_formula_units_Z 4
_cell_length_a 10.6360(5)
_cell_length_b 16.0422(6)
_cell_length_c 14.5344(7)
_cell_measurement_reflns_used 9928
_cell_measurement_temperature 100.(2)
_cell_measurement_theta_max 28.2747
_cell_measurement_theta_min 2.3313
_cell_volume 2428.60(19)
_computing_cell_refinement 'Bruker SAINT'
_computing_data_collection 'Bruker APEX4 2021.10-0'
_computing_data_reduction 'Bruker SAINT'
_computing_molecular_graphics 'Bruker SHELXTL'
_computing_publication_material 'Bruker APEX4 2021.10-0'
_computing_structure_refinement 'SHELXL-2014 (Sheldrick 2014)'
_computing_structure_solution 'SHELXS-97 (Sheldrick 2008)'
_diffrn_ambient_temperature 100.(2)
_diffrn_detector_area_resol_mean 7.3910
_diffrn_measured_fraction_theta_full 0.999
_diffrn_measured_fraction_theta_max 0.999
_diffrn_measurement_device 'Bruker APEX-II CCD'
_diffrn_measurement_device_type 'Bruker D8 Venture'
_diffrn_measurement_method '\f and \w scans'
_diffrn_radiation_monochromator 'multilayer optics'
_diffrn_radiation_type 'Mo K\a'
_diffrn_radiation_wavelength 0.71073
_diffrn_reflns_av_R_equivalents 0.0663
_diffrn_reflns_av_unetI/netI 0.0279
_diffrn_reflns_limit_h_max 14
_diffrn_reflns_limit_h_min -14
_diffrn_reflns_limit_k_max 21
_diffrn_reflns_limit_k_min -21
_diffrn_reflns_limit_l_max 19
_diffrn_reflns_limit_l_min -19
_diffrn_reflns_number 77917
_diffrn_reflns_theta_full 25.24
_diffrn_reflns_theta_max 28.31
_diffrn_reflns_theta_min 1.91
_diffrn_source 'Incoatec Mo--I\mS 3.0 microfocus source'
_exptl_absorpt_coefficient_mu 2.557
_exptl_absorpt_correction_T_max 0.85
_exptl_absorpt_correction_T_min 0.73
_exptl_absorpt_correction_type multi-scan
_exptl_absorpt_process_details
;
Krause, L., Herbst-Irmer, R., Sheldrick G.M. & Stalke D.,
J. Appl. Cryst. 48 (2015) 3-10
;
_exptl_crystal_colour 'clear colourless'
_exptl_crystal_density_diffrn 1.877
_exptl_crystal_density_method 'not measured'
_exptl_crystal_description block
_exptl_crystal_F_000 1360
_exptl_crystal_size_max 0.113
_exptl_crystal_size_mid 0.081
_exptl_crystal_size_min 0.067
_refine_diff_density_max 1.015
_refine_diff_density_min -1.029
_refine_ls_extinction_method none
_refine_ls_goodness_of_fit_ref 1.041
_refine_ls_hydrogen_treatment constr
_refine_ls_matrix_type full
_refine_ls_number_parameters 316
_refine_ls_number_reflns 6044
_refine_ls_number_restraints 0
_refine_ls_restrained_S_all 1.041
_refine_ls_R_factor_all 0.0409
_refine_ls_R_factor_gt 0.0309
_refine_ls_shift/su_max 0.001
_refine_ls_shift/su_mean 0.000
_refine_ls_structure_factor_coef Fsqd
_refine_ls_weighting_details 'w=1/[\s^2^(Fo^2^)+(0.0474P)^2^+1.5257P] where P=(Fo^2^+2Fc^2^)/3'
_refine_ls_weighting_scheme calc
_refine_ls_wR_factor_gt 0.0754
_refine_ls_wR_factor_ref 0.0814
_reflns_Friedel_coverage 0.000
_reflns_number_gt 5138
_reflns_number_total 6044
_reflns_threshold_expression 'I > 2\s(I)'
_cod_data_source_file d2nj04812d2.cif
_cod_data_source_block ale183
_cod_depositor_comments
;
The following automatic conversions were performed:

data item '_exptl_absorpt_correction_type' value 'Multi-Scan' was
changed to 'multi-scan' in accordance with the
/home/data/users/saulius/crontab/automatic-downloads/rss-feeds/RSC/lib/dictionaries/cif_core.dic
dictionary named 'cif_core.dic' version 2.4.2 last updated on
2011-04-26.

Automatic conversion script
Id: cif_fix_values 7556 2019-12-06 15:28:31Z antanas 

 Adding full bibliography for 7062059--7062062.cif.
;
_cod_database_code 7062062

loop_
_space_group_symop_operation_xyz
'x, y, z'
'-x, y+1/2, -z+1/2'
'-x, -y, -z'
'x, -y-1/2, z-1/2'

loop_
_atom_site_type_symbol
_atom_site_label
_atom_site_fract_x
_atom_site_fract_y
_atom_site_fract_z
_atom_site_U_iso_or_equiv
_atom_site_adp_type
_atom_site_calc_flag
_atom_site_refinement_flags_adp
_atom_site_refinement_flags_occupancy
_atom_site_refinement_flags_posn
_atom_site_occupancy
_atom_site_disorder_assembly
_atom_site_disorder_group
Ag Ag1 0.29644(2) 0.63370(2) 0.69396(2) 0.01798(7) Uani d . . . 1 . .
Se Se1 0.43071(2) 0.67595(2) 0.87383(2) 0.01651(7) Uani d . . . 1 . .
S S1 0.68952(6) 0.67295(4) 0.59040(5) 0.01979(14) Uani d . . . 1 . .
S S2 0.05205(6) 0.79029(4) 0.62590(5) 0.01996(14) Uani d . . . 1 . .
F F1 0.0008(2) 0.72249(13) 0.45845(14) 0.0476(5) Uani d . . . 1 . .
F F2 0.0670(2) 0.84849(14) 0.46028(15) 0.0522(6) Uani d . . . 1 . .
F F3 -0.1251(2) 0.82138(16) 0.47660(18) 0.0615(7) Uani d . . . 1 . .
O O1 0.02127(18) 0.45987(12) 0.59342(14) 0.0228(4) Uani d . . . 1 . .
O O2 0.18056(18) 0.75773(13) 0.63300(15) 0.0257(4) Uani d . . . 1 . .
O O3 -0.0360(2) 0.73380(14) 0.65627(16) 0.0343(5) Uani d . . . 1 . .
O O4 0.0464(2) 0.87516(13) 0.65503(18) 0.0366(5) Uani d . . . 1 . .
N N1 0.2098(2) 0.51903(13) 0.75056(15) 0.0153(4) Uani d . . . 1 . .
N N2 0.4841(2) 0.67664(12) 0.65596(15) 0.0148(4) Uani d . . . 1 . .
C C1 0.4980(2) 0.56394(15) 0.87821(17) 0.0159(5) Uani d . . . 1 . .
C C2 0.4122(2) 0.49743(15) 0.87012(17) 0.0152(5) Uani d . . . 1 . .
C C3 0.4635(3) 0.41657(16) 0.88076(17) 0.0186(5) Uani d . . . 1 . .
H H3 0.406961 0.370356 0.877945 0.022000 Uiso calc U . R 1 . .
C C4 0.5951(3) 0.40252(17) 0.89533(18) 0.0215(5) Uani d . . . 1 . .
H H4 0.627771 0.347236 0.900634 0.026000 Uiso calc U . R 1 . .
C C5 0.6782(3) 0.46986(17) 0.90205(19) 0.0216(5) Uani d . . . 1 . .
H H5 0.768218 0.460752 0.911974 0.026000 Uiso calc U . R 1 . .
C C6 0.6301(3) 0.55055(16) 0.89429(18) 0.0188(5) Uani d . . . 1 . .
H H6 0.687249 0.596644 0.899933 0.023000 Uiso calc U . R 1 . .
C C7 0.2682(2) 0.50887(16) 0.85200(17) 0.0168(5) Uani d . . . 1 . .
H H7A 0.229127 0.459892 0.876760 0.020000 Uiso calc U . R 1 . .
H H7AB 0.248039 0.558638 0.886616 0.020000 Uiso calc U . R 1 . .
C C8 0.0698(2) 0.53573(16) 0.74085(19) 0.0190(5) Uani d . . . 1 . .
H H8A 0.057288 0.590029 0.770114 0.023000 Uiso calc U . R 1 . .
H H8AB 0.030698 0.491846 0.773912 0.023000 Uiso calc U . R 1 . .
C C9 0.0045(3) 0.53718(16) 0.6383(2) 0.0216(5) Uani d . . . 1 . .
H H9A -0.088311 0.548085 0.632930 0.026000 Uiso calc U . R 1 . .
H H9AB 0.040767 0.582975 0.606135 0.026000 Uiso calc U . R 1 . .
C C10 0.1541(3) 0.44657(17) 0.59833(19) 0.0216(5) Uani d . . . 1 . .
H H10A 0.189796 0.493150 0.566981 0.026000 Uiso calc U . R 1 . .
H H10B 0.166656 0.394378 0.564980 0.026000 Uiso calc U . R 1 . .
C C11 0.2243(3) 0.44071(16) 0.69950(18) 0.0189(5) Uani d . . . 1 . .
H H11A 0.189626 0.393514 0.730509 0.023000 Uiso calc U . R 1 . .
H H11B 0.316571 0.429959 0.701728 0.023000 Uiso calc U . R 1 . .
C C12 0.5555(3) 0.73757(16) 0.81699(18) 0.0195(5) Uani d . . . 1 . .
H H12A 0.524441 0.795596 0.805857 0.023000 Uiso calc U . R 1 . .
H H12B 0.637663 0.739762 0.863310 0.023000 Uiso calc U . R 1 . .
C C13 0.5822(2) 0.70409(15) 0.72674(18) 0.0168(5) Uani d . . . 1 . .
C C14 0.6998(3) 0.70481(16) 0.70408(19) 0.0196(5) Uani d . . . 1 . .
H H14 0.777002 0.720762 0.745500 0.024000 Uiso calc U . R 1 . .
C C15 0.5267(2) 0.65748(15) 0.57949(18) 0.0153(5) Uani d . . . 1 . .
C C16 0.4465(2) 0.62688(14) 0.49209(18) 0.0152(5) Uani d . . . 1 . .
C C17 0.4983(3) 0.57574(15) 0.43142(18) 0.0184(5) Uani d . . . 1 . .
H H17 0.586193 0.560004 0.447218 0.022000 Uiso calc U . R 1 . .
C C18 0.4223(3) 0.54790(16) 0.34842(19) 0.0199(5) Uani d . . . 1 . .
H H18 0.457779 0.512683 0.307715 0.024000 Uiso calc U . R 1 . .
C C19 0.2942(3) 0.57131(17) 0.32451(19) 0.0212(5) Uani d . . . 1 . .
H H19 0.242388 0.552468 0.267245 0.025000 Uiso calc U . R 1 . .
C C20 0.2418(3) 0.62233(17) 0.38430(19) 0.0218(6) Uani d . . . 1 . .
H H20 0.153957 0.637996 0.367880 0.026000 Uiso calc U . R 1 . .
C C21 0.3170(3) 0.65047(16) 0.46777(19) 0.0179(5) Uani d . . . 1 . .
H H21 0.280970 0.685573 0.508317 0.021000 Uiso calc U . R 1 . .
C C22 -0.0037(3) 0.7961(2) 0.4990(2) 0.0312(7) Uani d . . . 1 . .

loop_
_atom_site_aniso_label
_atom_site_aniso_U_11
_atom_site_aniso_U_22
_atom_site_aniso_U_33
_atom_site_aniso_U_12
_atom_site_aniso_U_13
_atom_site_aniso_U_23
Ag1 0.01406(10) 0.02141(11) 0.01862(11) -0.00269(7) 0.00370(8) 0.00381(7)
Se1 0.01723(13) 0.01557(12) 0.01755(13) 0.00130(9) 0.00547(10) -0.00174(9)
S1 0.0119(3) 0.0260(3) 0.0227(3) -0.0009(2) 0.0063(3) -0.0007(3)
S2 0.0123(3) 0.0205(3) 0.0274(3) 0.0010(2) 0.0048(3) -0.0015(3)
F1 0.0545(14) 0.0480(12) 0.0395(11) -0.0145(10) 0.0076(10) -0.0178(9)
F2 0.0626(15) 0.0538(13) 0.0357(12) -0.0244(11) -0.0008(11) 0.0155(10)
F3 0.0314(12) 0.0813(18) 0.0614(16) 0.0157(11) -0.0155(11) 0.0071(13)
O1 0.0158(9) 0.0251(10) 0.0268(10) -0.0037(7) 0.0025(8) -0.0018(8)
O2 0.0137(9) 0.0295(10) 0.0347(11) 0.0043(8) 0.0068(8) 0.0078(9)
O3 0.0206(10) 0.0412(12) 0.0451(13) -0.0072(9) 0.0163(10) 0.0016(10)
O4 0.0324(13) 0.0285(11) 0.0481(14) 0.0026(9) 0.0061(11) -0.0148(10)
N1 0.0116(10) 0.0179(10) 0.0169(10) -0.0005(8) 0.0039(8) 0.0011(8)
N2 0.0127(10) 0.0147(9) 0.0173(10) 0.0003(8) 0.0040(8) 0.0009(8)
C1 0.0182(12) 0.0160(11) 0.0138(11) 0.0020(9) 0.0043(10) -0.0005(9)
C2 0.0158(12) 0.0185(12) 0.0115(11) 0.0014(9) 0.0035(9) 0.0006(9)
C3 0.0242(13) 0.0170(12) 0.0152(12) 0.0010(10) 0.0051(10) 0.0016(9)
C4 0.0254(14) 0.0213(12) 0.0177(12) 0.0090(11) 0.0038(11) 0.0021(10)
C5 0.0180(13) 0.0298(14) 0.0171(13) 0.0081(11) 0.0040(10) -0.0008(10)
C6 0.0163(12) 0.0229(12) 0.0167(12) 0.0003(10) 0.0020(10) -0.0012(10)
C7 0.0149(12) 0.0204(12) 0.0161(12) 0.0013(10) 0.0050(10) 0.0028(9)
C8 0.0138(12) 0.0217(12) 0.0230(14) -0.0011(10) 0.0073(11) 0.0012(10)
C9 0.0153(13) 0.0236(13) 0.0259(14) -0.0005(10) 0.0039(11) 0.0021(11)
C10 0.0161(13) 0.0253(13) 0.0236(14) -0.0015(10) 0.0044(11) -0.0031(11)
C11 0.0163(12) 0.0197(12) 0.0211(13) -0.0004(10) 0.0048(10) -0.0012(10)
C12 0.0218(13) 0.0171(12) 0.0201(13) -0.0041(10) 0.0054(11) -0.0032(10)
C13 0.0159(12) 0.0135(11) 0.0207(13) -0.0003(9) 0.0026(10) 0.0017(9)
C14 0.0153(12) 0.0213(12) 0.0219(13) -0.0005(10) 0.0029(10) -0.0015(10)
C15 0.0128(11) 0.0148(11) 0.0199(12) 0.0019(9) 0.0070(10) 0.0045(9)
C16 0.0152(12) 0.0145(11) 0.0170(12) -0.0026(9) 0.0057(10) 0.0026(9)
C17 0.0170(12) 0.0184(12) 0.0214(13) 0.0004(10) 0.0078(10) 0.0038(10)
C18 0.0255(14) 0.0173(12) 0.0189(13) -0.0028(10) 0.0091(11) -0.0009(10)
C19 0.0204(13) 0.0260(13) 0.0178(12) -0.0057(11) 0.0050(11) -0.0010(10)
C20 0.0158(13) 0.0279(14) 0.0223(14) -0.0030(10) 0.0051(11) 0.0004(11)
C21 0.0140(12) 0.0204(12) 0.0205(13) -0.0013(9) 0.0068(10) 0.0013(10)
C22 0.0229(15) 0.0338(16) 0.0339(17) -0.0022(12) -0.0018(13) 0.0028(13)

loop_
_atom_type_symbol
_atom_type_description
_atom_type_scat_dispersion_real
_atom_type_scat_dispersion_imag
_atom_type_scat_source
C C 0.0033 0.0016 'International Tables Vol C Tables 4.2.6.8 and 6.1.1.4'
H H 0.0000 0.0000 'International Tables Vol C Tables 4.2.6.8 and 6.1.1.4'
Ag Ag -0.8971 1.1015 'International Tables Vol C Tables 4.2.6.8 and 6.1.1.4'
F F 0.0171 0.0103 'International Tables Vol C Tables 4.2.6.8 and 6.1.1.4'
N N 0.0061 0.0033 'International Tables Vol C Tables 4.2.6.8 and 6.1.1.4'
O O 0.0106 0.0060 'International Tables Vol C Tables 4.2.6.8 and 6.1.1.4'
S S 0.1246 0.1234 'International Tables Vol C Tables 4.2.6.8 and 6.1.1.4'
Se Se -0.0929 2.2259 'International Tables Vol C Tables 4.2.6.8 and 6.1.1.4'

loop_
_geom_angle_atom_site_label_1
_geom_angle_atom_site_label_2
_geom_angle_atom_site_label_3
_geom_angle_site_symmetry_1
_geom_angle_site_symmetry_3
_geom_angle
_geom_angle_publ_flag
N2 Ag1 N1 . . 140.04(7) ?
N2 Ag1 O2 . . 93.95(7) ?
N1 Ag1 O2 . . 125.68(7) ?
N2 Ag1 Se1 . . 81.20(5) ?
N1 Ag1 Se1 . . 91.45(5) ?
O2 Ag1 Se1 . . 105.64(5) ?
C1 Se1 C12 . . 101.82(11) ?
C1 Se1 Ag1 . . 85.47(8) ?
C12 Se1 Ag1 . . 89.40(8) ?
C14 S1 C15 . . 89.90(13) ?
O4 S2 O3 . . 116.14(14) ?
O4 S2 O2 . . 114.72(14) ?
O3 S2 O2 . . 114.57(13) ?
O4 S2 C22 . . 103.06(15) ?
O3 S2 C22 . . 104.19(14) ?
O2 S2 C22 . . 101.52(14) ?
C10 O1 C9 . . 108.8(2) ?
S2 O2 Ag1 . . 136.78(12) ?
C11 N1 C7 . . 109.77(19) ?
C11 N1 C8 . . 107.9(2) ?
C7 N1 C8 . . 108.76(18) ?
C11 N1 Ag1 . . 114.32(15) ?
C7 N1 Ag1 . . 109.10(15) ?
C8 N1 Ag1 . . 106.80(15) ?
C15 N2 C13 . . 111.4(2) ?
C15 N2 Ag1 . . 126.91(17) ?
C13 N2 Ag1 . . 118.84(16) ?
C2 C1 C6 . . 121.1(2) ?
C2 C1 Se1 . . 118.58(19) ?
C6 C1 Se1 . . 120.22(19) ?
C1 C2 C3 . . 117.8(2) ?
C1 C2 C7 . . 123.0(2) ?
C3 C2 C7 . . 119.2(2) ?
C4 C3 C2 . . 121.5(2) ?
C5 C4 C3 . . 119.5(2) ?
C4 C5 C6 . . 120.1(3) ?
C5 C6 C1 . . 120.0(2) ?
N1 C7 C2 . . 112.98(19) ?
N1 C8 C9 . . 110.3(2) ?
O1 C9 C8 . . 111.2(2) ?
O1 C10 C11 . . 110.5(2) ?
N1 C11 C10 . . 110.7(2) ?
C13 C12 Se1 . . 116.87(17) ?
C14 C13 N2 . . 114.7(2) ?
C14 C13 C12 . . 123.9(2) ?
N2 C13 C12 . . 121.2(2) ?
C13 C14 S1 . . 110.5(2) ?
N2 C15 C16 . . 124.7(2) ?
N2 C15 S1 . . 113.54(19) ?
C16 C15 S1 . . 121.74(18) ?
C17 C16 C21 . . 119.5(2) ?
C17 C16 C15 . . 120.6(2) ?
C21 C16 C15 . . 119.9(2) ?
C18 C17 C16 . . 120.3(2) ?
C17 C18 C19 . . 120.2(2) ?
C18 C19 C20 . . 120.0(3) ?
C21 C20 C19 . . 120.3(3) ?
C20 C21 C16 . . 119.7(2) ?
F1 C22 F2 . . 107.6(3) ?
F1 C22 F3 . . 106.4(3) ?
F2 C22 F3 . . 108.0(3) ?
F1 C22 S2 . . 111.7(2) ?
F2 C22 S2 . . 111.5(2) ?
F3 C22 S2 . . 111.4(2) ?

loop_
_geom_bond_atom_site_label_1
_geom_bond_atom_site_label_2
_geom_bond_site_symmetry_2
_geom_bond_distance
_geom_bond_publ_flag
Ag1 N2 . 2.282(2) ?
Ag1 N1 . 2.284(2) ?
Ag1 O2 . 2.4127(19) ?
Ag1 Se1 . 2.7967(3) ?
Se1 C1 . 1.930(2) ?
Se1 C12 . 1.966(3) ?
S1 C14 . 1.712(3) ?
S1 C15 . 1.724(3) ?
S2 O4 . 1.431(2) ?
S2 O3 . 1.436(2) ?
S2 O2 . 1.4473(19) ?
S2 C22 . 1.822(3) ?
F1 C22 . 1.325(4) ?
F2 C22 . 1.326(4) ?
F3 C22 . 1.330(4) ?
O1 C10 . 1.416(3) ?
O1 C9 . 1.429(3) ?
N1 C11 . 1.483(3) ?
N1 C7 . 1.488(3) ?
N1 C8 . 1.492(3) ?
N2 C15 . 1.319(3) ?
N2 C13 . 1.381(3) ?
C1 C2 . 1.393(4) ?
C1 C6 . 1.394(4) ?
C2 C3 . 1.403(3) ?
C2 C7 . 1.512(3) ?
C3 C4 . 1.391(4) ?
C4 C5 . 1.387(4) ?
C5 C6 . 1.388(4) ?
C8 C9 . 1.512(4) ?
C10 C11 . 1.511(4) ?
C12 C13 . 1.497(4) ?
C13 C14 . 1.356(4) ?
C15 C16 . 1.464(4) ?
C16 C17 . 1.397(3) ?
C16 C21 . 1.403(4) ?
C17 C18 . 1.384(4) ?
C18 C19 . 1.387(4) ?
C19 C20 . 1.390(4) ?
C20 C21 . 1.387(4) ?

loop_
_geom_torsion_atom_site_label_1
_geom_torsion_atom_site_label_2
_geom_torsion_atom_site_label_3
_geom_torsion_atom_site_label_4
_geom_torsion_site_symmetry_1
_geom_torsion_site_symmetry_2
_geom_torsion_site_symmetry_3
_geom_torsion_site_symmetry_4
_geom_torsion
_geom_torsion_publ_flag
O4 S2 O2 Ag1 . . . . 132.52(18) ?
O3 S2 O2 Ag1 . . . . -5.5(2) ?
C22 S2 O2 Ag1 . . . . -117.13(19) ?
C6 C1 C2 C3 . . . . 1.4(4) ?
Se1 C1 C2 C3 . . . . -175.16(18) ?
C6 C1 C2 C7 . . . . -179.5(2) ?
Se1 C1 C2 C7 . . . . 3.9(3) ?
C1 C2 C3 C4 . . . . -2.4(4) ?
C7 C2 C3 C4 . . . . 178.5(2) ?
C2 C3 C4 C5 . . . . 1.7(4) ?
C3 C4 C5 C6 . . . . 0.0(4) ?
C4 C5 C6 C1 . . . . -1.0(4) ?
C2 C1 C6 C5 . . . . 0.3(4) ?
Se1 C1 C6 C5 . . . . 176.78(19) ?
C11 N1 C7 C2 . . . . 66.0(3) ?
C8 N1 C7 C2 . . . . -176.1(2) ?
Ag1 N1 C7 C2 . . . . -60.0(2) ?
C1 C2 C7 N1 . . . . 84.2(3) ?
C3 C2 C7 N1 . . . . -96.7(3) ?
C11 N1 C8 C9 . . . . -54.9(3) ?
C7 N1 C8 C9 . . . . -173.9(2) ?
Ag1 N1 C8 C9 . . . . 68.5(2) ?
C10 O1 C9 C8 . . . . -61.3(3) ?
N1 C8 C9 O1 . . . . 58.8(3) ?
C9 O1 C10 C11 . . . . 61.7(3) ?
C7 N1 C11 C10 . . . . 174.3(2) ?
C8 N1 C11 C10 . . . . 55.9(3) ?
Ag1 N1 C11 C10 . . . . -62.8(2) ?
O1 C10 C11 N1 . . . . -60.6(3) ?
C15 N2 C13 C14 . . . . -0.7(3) ?
Ag1 N2 C13 C14 . . . . 161.41(18) ?
C15 N2 C13 C12 . . . . 173.8(2) ?
Ag1 N2 C13 C12 . . . . -24.1(3) ?
Se1 C12 C13 C14 . . . . -142.6(2) ?
Se1 C12 C13 N2 . . . . 43.4(3) ?
N2 C13 C14 S1 . . . . 1.5(3) ?
C12 C13 C14 S1 . . . . -172.8(2) ?
C15 S1 C14 C13 . . . . -1.4(2) ?
C13 N2 C15 C16 . . . . -179.7(2) ?
Ag1 N2 C15 C16 . . . . 19.9(3) ?
C13 N2 C15 S1 . . . . -0.4(3) ?
Ag1 N2 C15 S1 . . . . -160.79(12) ?
C14 S1 C15 N2 . . . . 1.1(2) ?
C14 S1 C15 C16 . . . . -179.6(2) ?
N2 C15 C16 C17 . . . . -152.2(2) ?
S1 C15 C16 C17 . . . . 28.6(3) ?
N2 C15 C16 C21 . . . . 29.2(4) ?
S1 C15 C16 C21 . . . . -150.0(2) ?
C21 C16 C17 C18 . . . . -0.6(4) ?
C15 C16 C17 C18 . . . . -179.2(2) ?
C16 C17 C18 C19 . . . . 0.6(4) ?
C17 C18 C19 C20 . . . . -0.5(4) ?
C18 C19 C20 C21 . . . . 0.3(4) ?
C19 C20 C21 C16 . . . . -0.3(4) ?
C17 C16 C21 C20 . . . . 0.5(4) ?
C15 C16 C21 C20 . . . . 179.1(2) ?
O4 S2 C22 F1 . . . . 177.0(2) ?
O3 S2 C22 F1 . . . . -61.3(3) ?
O2 S2 C22 F1 . . . . 58.0(2) ?
O4 S2 C22 F2 . . . . 56.7(3) ?
O3 S2 C22 F2 . . . . 178.3(2) ?
O2 S2 C22 F2 . . . . -62.4(3) ?
O4 S2 C22 F3 . . . . -64.1(3) ?
O3 S2 C22 F3 . . . . 57.6(3) ?
O2 S2 C22 F3 . . . . 176.9(2) ?
